data_4318719
loop_
_publ_author_name
'Warren K. Miller'
'John D. Gilbertson'
'Carmen Leiva-Paredes'
'Paul R. Bernatis'
'Timothy J. R. Weakley'
'David K. Lyon'
'David R. Tyler'

_publ_contact_author_address
;Department of Chemistry,
University of Oregon,
Eugene, OR 97403-1253
USA
;
_publ_contact_author_email tweakley@oregon.uoregon.edu
_publ_contact_author_fax 01(541)3464643
_publ_contact_author_name 'Dr Timothy J. R. Weakley'
_publ_contact_author_phone 01(541)3464620
_publ_section_title
;
 Precursors to Water-Soluble Dinitrogen Carriers. Synthesis of
 Water-Soluble Complexes of Iron(II) Containing Water-Soluble Chelating
 Phosphine Ligands of the Type 1,2-Bis(bis(hydroxyalkyl)phosphino)ethane
;
_journal_name_full 'Inorganic Chemistry'
_journal_page_first 5453
_journal_page_last 5465
_journal_paper_doi 10.1021/ic025774q
_journal_volume 41
_journal_year 2002
_chemical_formula_moiety 'C37 H80 Cl Fe O9 P4 1+, C24 H20 B 1-'
_chemical_formula_sum 'C61 H100 B Cl Fe O9 P4'
_chemical_formula_weight 1203.46
_space_group_IT_number 2
_symmetry_cell_setting triclinic
_symmetry_Int_Tables_number 2
_symmetry_space_group_name_Hall '-P 1'
_symmetry_space_group_name_H-M 'P -1'
_cell_angle_alpha 91.61(3)
_cell_angle_beta 99.18(2)
_cell_angle_gamma 100.93(3)
_cell_formula_units_Z 2
_cell_length_a 10.495(2)
_cell_length_b 13.037(4)
_cell_length_c 24.809(6)
_cell_measurement_reflns_used 25
_cell_measurement_temperature 294
_cell_measurement_theta_max 15.0
_cell_measurement_theta_min 14.0
_cell_volume 3284.2(15)
_diffrn_ambient_temperature 294
_diffrn_measurement_device 'Enraf-Nonius CAD4 diffractometer'
_diffrn_measurement_method 'omega/2-theta scans'
_diffrn_orient_matrix_UB_11 -0.09020
_diffrn_orient_matrix_UB_12 0.01650
_diffrn_orient_matrix_UB_13 -0.00441
_diffrn_orient_matrix_UB_21 0.02005
_diffrn_orient_matrix_UB_22 0.03292
_diffrn_orient_matrix_UB_23 0.03809
_diffrn_orient_matrix_UB_31 0.03385
_diffrn_orient_matrix_UB_32 0.06904
_diffrn_orient_matrix_UB_33 -0.01431
_diffrn_radiation_detector 'scintillation counter'
_diffrn_radiation_monochromator graphite
_diffrn_radiation_source 'sealed X-ray tube'
_diffrn_radiation_type 'Mo K\a'
_diffrn_radiation_wavelength 0.71073
_diffrn_reflns_av_R_equivalents 0.021
_diffrn_reflns_limit_h_max 11
_diffrn_reflns_limit_h_min 0
_diffrn_reflns_limit_k_max 13
_diffrn_reflns_limit_k_min -13
_diffrn_reflns_limit_l_max 26
_diffrn_reflns_limit_l_min -26
_diffrn_reflns_number 9107
_diffrn_reflns_theta_max 22.5
_diffrn_reflns_theta_min 1.5
_diffrn_standards_decay_% 8.2
_diffrn_standards_interval_time 60
_diffrn_standards_number 3
_exptl_absorpt_coefficient_mu 0.414
_exptl_absorpt_correction_type none
_exptl_crystal_colour yellow
_exptl_crystal_density_diffrn 1.217
_exptl_crystal_density_meas ?
_exptl_crystal_description tablet
_exptl_crystal_F_000 1292.00
_exptl_crystal_size_max 0.49
_exptl_crystal_size_mid 0.29
_exptl_crystal_size_min 0.20
_refine_diff_density_max 0.95
_refine_diff_density_min -0.53
_refine_ls_abs_structure_details 'not applicable'
_refine_ls_extinction_coef 0.00
_refine_ls_extinction_method none
_refine_ls_goodness_of_fit_all 1.78
_refine_ls_goodness_of_fit_ref 1.99
_refine_ls_hydrogen_treatment constr
_refine_ls_matrix_type full
_refine_ls_number_constraints 0
_refine_ls_number_parameters 721
_refine_ls_number_reflns 8558
_refine_ls_number_restraints 0
_refine_ls_R_factor_all 0.088
_refine_ls_R_factor_gt 0.063
_refine_ls_shift/su_max 0.017
_refine_ls_shift/su_mean 0.0010
_refine_ls_structure_factor_coef Fsqd
_refine_ls_weighting_details 'w = 4F~o~^2^/[\s^2^(I) + (0.020I)^2^]'
_refine_ls_weighting_scheme calc
_refine_ls_wR_factor_all 0.114
_refine_ls_wR_factor_ref 0.057
_reflns_number_observed 6254
_reflns_number_total 8558
_reflns_observed_criterion I>1.00\s(I)
_cod_data_source_file ic025774q_s1_3.cif
_cod_data_source_block 8_C61H100BClFeO9P4
_cod_depositor_comments
;
The following automatic conversions were performed:

'_exptl_crystal_density_meas' value 'not measured' was changed to '?'
- the value is perceived as not measured.

Automatic conversion script
Id: cif_fix_values 3008 2015-01-20 13:52:24Z robertas 
;
_cod_original_cell_volume 3284(3)
_cod_original_sg_symbol_H-M 'P -1 '
_cod_original_formula_sum 'C61 H100 B Cl Fe O9 P4 '
_cod_database_code 4318719

loop_
_symmetry_equiv_pos_as_xyz
'   +x,   +y,   +z'
'   -x,   -y,   -z'

loop_
_atom_site_label
_atom_site_fract_x
_atom_site_fract_y
_atom_site_fract_z
_atom_site_U_iso_or_equiv
_atom_site_occupancy
_atom_site_refinement_flags
_atom_site_adp_type
_atom_site_calc_flag
_atom_site_calc_attached_atom
Fe(1) 0.0000 0.0000 0.0000 0.0330(3) 0.500 S Uani d ?
Fe(2) 0.5000 0.5000 0.5000 0.0413(3) 0.500 S Uani d ?
Cl(1) 0.2108(5) 0.0119(6) -0.0163(3) 0.041(2) 0.500 . Uani d ?
Cl(2) 0.7253(6) 0.5723(7) 0.5203(3) 0.056(3) 0.500 . Uani d ?
P(1) 0.0602(1) -0.09418(9) 0.07220(5) 0.0373(4) 1.000 . Uani d ?
P(2) 0.0661(1) 0.13986(9) 0.06403(5) 0.0381(4) 1.000 . Uani d ?
P(3) 0.5390(1) 0.3481(1) 0.46258(6) 0.0557(5) 1.000 . Uani d ?
P(4) 0.5031(1) 0.5577(1) 0.41362(5) 0.0519(5) 1.000 . Uani d ?
O(1) -0.2974(4) -0.4530(3) 0.1129(2) 0.090(2) 1.000 . Uani d ?
O(2) 0.1287(5) -0.4291(4) 0.0127(2) 0.089(2) 0.800 . Uiso d ?
O(2a) 0.045(2) -0.473(1) 0.0734(6) 0.053(4) 0.200 . Uiso d ?
O(3) -0.0655(4) 0.5090(3) 0.1676(2) 0.091(2) 1.000 . Uani d ?
O(4) 0.6370(4) 0.4177(3) 0.0252(2) 0.095(2) 1.000 . Uani d ?
O(5) 0.9343(4) 0.2154(3) 0.5816(2) 0.095(2) 1.000 . Uani d ?
O(6) 0.0210(4) -0.0292(4) 0.4502(2) 0.109(2) 1.000 . Uani d ?
O(7) 0.0395(4) 0.6850(3) 0.2321(2) 0.081(1) 1.000 . Uani d ?
O(8) 0.9311(4) 0.7585(4) 0.3140(2) 0.095(2) 1.000 . Uani d ?
O(9) -0.266(2) -0.009(2) 0.0209(9) 0.053(4) 0.500 . Uani d ?
O(10) 0.220(2) 0.424(2) 0.474(1) 0.087(6) 0.500 . Uani d ?
C(1) 0.1898(4) -0.0065(4) 0.1185(2) 0.043(2) 1.000 . Uani d ?
C(2) 0.1435(5) 0.0949(3) 0.1288(2) 0.045(2) 1.000 . Uani d ?
C(3) -0.0579(5) -0.1366(4) 0.1179(2) 0.046(2) 1.000 . Uani d ?
C(4) -0.1641(5) -0.2328(4) 0.0985(2) 0.050(2) 1.000 . Uani d ?
C(5) -0.2393(5) -0.2707(4) 0.1438(2) 0.057(2) 1.000 . Uani d ?
C(6) -0.3478(5) -0.3657(5) 0.1266(2) 0.076(2) 1.000 . Uani d ?
C(7) 0.1315(4) -0.2079(3) 0.0609(2) 0.042(1) 1.000 . Uani d ?
C(8) 0.1776(5) -0.2642(4) 0.1114(2) 0.051(2) 1.000 . Uani d ?
C(9) 0.2453(6) -0.3546(4) 0.0989(2) 0.068(2) 1.000 . Uani d ?
C(10) 0.1587(6) -0.4482(4) 0.0638(3) 0.086(3) 1.000 . Uani d ?
C(11) -0.0624(4) 0.2008(3) 0.0863(2) 0.046(2) 1.000 . Uani d ?
C(12) -0.0176(5) 0.2870(4) 0.1317(2) 0.051(2) 1.000 . Uani d ?
C(13) -0.1255(5) 0.3236(4) 0.1535(2) 0.066(2) 1.000 . Uani d ?
C(14) -0.0834(5) 0.4158(4) 0.1941(2) 0.064(2) 1.000 . Uani d ?
C(15) 0.1866(5) 0.2544(4) 0.0512(2) 0.049(2) 1.000 . Uani d ?
C(16) 0.3270(5) 0.2421(4) 0.0540(2) 0.068(2) 1.000 . Uani d ?
C(17) 0.4189(5) 0.3417(4) 0.0421(2) 0.065(2) 1.000 . Uani d ?
C(18) 0.5521(6) 0.3253(5) 0.0353(3) 0.085(2) 1.000 . Uani d ?
C(19) 0.5022(7) 0.3539(5) 0.3886(2) 0.087(2) 1.000 . Uani d ?
C(20) 0.5577(6) 0.4619(5) 0.3726(2) 0.081(2) 1.000 . Uani d ?
C(21a) 0.723(2) 0.339(1) 0.4874(7) 0.080(5) 0.500 . Uiso d ?
C(21b) 0.709(1) 0.338(1) 0.4564(6) 0.078(4) 0.500 . Uiso d ?
C(22a) 0.768(1) 0.2443(9) 0.4713(5) 0.067(3) 0.500 . Uiso d ?
C(22b) 0.773(1) 0.315(1) 0.5082(6) 0.093(5) 0.500 . Uiso d ?
C(23) 0.9176(6) 0.2731(6) 0.4868(3) 0.110(3) 1.000 . Uani d ?
C(24) 0.9858(7) 0.2915(6) 0.5452(4) 0.108(3) 1.000 . Uani d ?
C(25) 0.4504(6) 0.2180(4) 0.4735(2) 0.067(2) 1.000 . Uani d ?
C(26) 0.3126(6) 0.1854(5) 0.4409(2) 0.079(2) 1.000 . Uani d ?
C(27) 0.2307(6) 0.0913(5) 0.4627(2) 0.077(2) 1.000 . Uani d ?
C(28) 0.0993(7) 0.0549(5) 0.4277(3) 0.091(3) 1.000 . Uani d ?
C(29) 0.3430(6) 0.5685(5) 0.3763(2) 0.091(2) 1.000 . Uani d ?
C(30) 0.3305(6) 0.6184(5) 0.3238(2) 0.080(2) 1.000 . Uani d ?
C(31) 0.1860(6) 0.6234(5) 0.3014(2) 0.085(2) 1.000 . Uani d ?
C(32) 0.1723(7) 0.6805(5) 0.2518(3) 0.089(3) 1.000 . Uani d ?
C(33) 0.6100(5) 0.6821(4) 0.4034(2) 0.058(2) 1.000 . Uani d ?
C(34) 0.6736(5) 0.6907(5) 0.3526(2) 0.069(2) 1.000 . Uani d ?
C(35) 0.7429(6) 0.8041(5) 0.3469(3) 0.082(2) 1.000 . Uani d ?
C(36) 0.8274(8) 0.8133(6) 0.3030(3) 0.104(3) 1.000 . Uani d ?
C(37) 0.4837(5) 0.2292(4) 0.2459(2) 0.054(2) 1.000 . Uani d ?
C(38) 0.5382(6) 0.3127(5) 0.2184(2) 0.074(2) 1.000 . Uani d ?
C(39) 0.4758(8) 0.3947(5) 0.2027(3) 0.091(3) 1.000 . Uani d ?
C(40) 0.3535(8) 0.3964(5) 0.2158(3) 0.090(3) 1.000 . Uani d ?
C(41) 0.2957(6) 0.3172(6) 0.2438(2) 0.077(2) 1.000 . Uani d ?
C(42) 0.3596(6) 0.2365(4) 0.2587(2) 0.061(2) 1.000 . Uani d ?
C(43) 0.5379(5) 0.0533(4) 0.2035(2) 0.055(2) 1.000 . Uani d ?
C(44) 0.5505(5) 0.0928(4) 0.1527(2) 0.061(2) 1.000 . Uani d ?
C(45) 0.5438(6) 0.0302(6) 0.1061(2) 0.074(2) 1.000 . Uani d ?
C(46) 0.5235(6) -0.0778(6) 0.1088(3) 0.085(3) 1.000 . Uani d ?
C(47) 0.5088(6) -0.1197(5) 0.1578(3) 0.082(3) 1.000 . Uani d ?
C(48) 0.5164(5) -0.0564(5) 0.2039(2) 0.068(2) 1.000 . Uani d ?
C(49) 0.5002(6) 0.0599(4) 0.3080(2) 0.065(2) 1.000 . Uani d ?
C(50) 0.3707(7) 0.0023(5) 0.2996(3) 0.085(2) 1.000 . Uani d ?
C(51) 0.3170(8) -0.0606(6) 0.3374(4) 0.107(3) 1.000 . Uani d ?
C(52) 0.393(1) -0.0700(6) 0.3854(4) 0.120(4) 1.000 . Uani d ?
C(53) 0.5217(9) -0.0171(6) 0.3969(3) 0.100(3) 1.000 . Uani d ?
C(54) 0.5754(6) 0.0481(5) 0.3579(2) 0.076(2) 1.000 . Uani d ?
C(55) 0.7179(6) 0.1743(5) 0.2789(2) 0.070(2) 1.000 . Uani d ?
C(56) 0.7691(7) 0.2690(6) 0.3100(3) 0.093(3) 1.000 . Uani d ?
C(57) 0.900(1) 0.3016(8) 0.3300(3) 0.125(4) 1.000 . Uani d ?
C(58) 0.989(1) 0.245(1) 0.3198(4) 0.139(5) 1.000 . Uani d ?
C(59) 0.9488(8) 0.1522(9) 0.2882(4) 0.131(4) 1.000 . Uani d ?
C(60) 0.8124(7) 0.1174(6) 0.2676(3) 0.096(3) 1.000 . Uani d ?
C(61) -0.155(2) -0.010(3) 0.013(2) 0.039(6) 0.500 . Uani d ?
C(62) 0.333(3) 0.452(3) 0.487(1) 0.068(9) 0.500 . Uani d ?
B 0.5586(6) 0.1309(5) 0.2594(3) 0.061(2) 1.000 . Uani d ?
H(1) 0.2081 -0.0383 0.1521 0.052 1.000 . Uiso c ?
H(2) 0.2672 0.0079 0.1025 0.052 1.000 . Uiso c ?
H(3) 0.2168 0.1471 0.1449 0.054 1.000 . Uiso c ?
H(4) 0.0812 0.0835 0.1530 0.054 1.000 . Uiso c ?
H(5) -0.0096 -0.1511 0.1516 0.056 1.000 . Uiso c ?
H(6) -0.1006 -0.0802 0.1237 0.056 1.000 . Uiso c ?
H(7) -0.2239 -0.2157 0.0687 0.060 1.000 . Uiso c ?
H(8) -0.1241 -0.2871 0.0868 0.060 1.000 . Uiso c ?
H(9) -0.1790 -0.2880 0.1733 0.068 1.000 . Uiso c ?
H(10) -0.2776 -0.2155 0.1558 0.068 1.000 . Uiso c ?
H(11) -0.4058 -0.3504 0.0958 0.091 1.000 . Uiso c ?
H(12) -0.3950 -0.3814 0.1560 0.091 1.000 . Uiso c ?
H(13) 0.0671 -0.2571 0.0371 0.051 1.000 . Uiso c ?
H(14) 0.2055 -0.1857 0.0434 0.051 1.000 . Uiso c ?
H(15) 0.2382 -0.2147 0.1365 0.061 1.000 . Uiso c ?
H(16) 0.1032 -0.2915 0.1277 0.061 1.000 . Uiso c ?
H(17) 0.3158 -0.3275 0.0804 0.081 1.000 . Uiso c ?
H(18) 0.2793 -0.3794 0.1328 0.081 1.000 . Uiso c ?
H(19) -0.1049 0.2299 0.0553 0.055 1.000 . Uiso c ?
H(20) -0.1238 0.1472 0.0986 0.055 1.000 . Uiso c ?
H(21) 0.0352 0.2614 0.1610 0.062 1.000 . Uiso c ?
H(22) 0.0338 0.3451 0.1178 0.062 1.000 . Uiso c ?
H(23) -0.1834 0.3423 0.1235 0.079 1.000 . Uiso c ?
H(24) -0.1713 0.2673 0.1707 0.079 1.000 . Uiso c ?
H(25) -0.0029 0.4103 0.2165 0.076 1.000 . Uiso c ?
H(26) -0.1491 0.4163 0.2164 0.076 1.000 . Uiso c ?
H(27) 0.1578 0.2749 0.0156 0.059 1.000 . Uiso c ?
H(28) 0.1860 0.3087 0.0775 0.059 1.000 . Uiso c ?
H(29) 0.3580 0.2230 0.0897 0.082 1.000 . Uiso c ?
H(30) 0.3293 0.1879 0.0280 0.082 1.000 . Uiso c ?
H(31) 0.3798 0.3675 0.0094 0.077 1.000 . Uiso c ?
H(32) 0.4284 0.3921 0.0716 0.077 1.000 . Uiso c ?
H(33) 0.5428 0.2757 0.0055 0.102 1.000 . Uiso c ?
H(34) 0.5907 0.2985 0.0679 0.102 1.000 . Uiso c ?
H(35) 0.5406 0.3040 0.3716 0.105 1.000 . Uiso c ?
H(36) 0.4095 0.3387 0.3771 0.105 1.000 . Uiso c ?
H(37) 0.5271 0.4682 0.3349 0.098 1.000 . Uiso c ?
H(38) 0.6511 0.4733 0.3791 0.098 1.000 . Uiso c ?
H(39) 0.9774 0.3587 0.5582 0.130 1.000 . Uiso c ?
H(40) 1.0763 0.2900 0.5461 0.130 1.000 . Uiso c ?
H(41) 0.5006 0.1688 0.4642 0.081 1.000 . Uiso c ?
H(42) 0.4439 0.2156 0.5112 0.081 1.000 . Uiso c ?
H(43) 0.2689 0.2427 0.4420 0.095 1.000 . Uiso c ?
H(44) 0.3194 0.1682 0.4042 0.095 1.000 . Uiso c ?
H(45) 0.2775 0.0355 0.4644 0.093 1.000 . Uiso c ?
H(46) 0.2177 0.1102 0.4984 0.093 1.000 . Uiso c ?
H(47) 0.1119 0.0321 0.3926 0.109 1.000 . Uiso c ?
H(48) 0.0542 0.1117 0.4243 0.109 1.000 . Uiso c ?
H(49) 0.2931 0.4993 0.3695 0.109 1.000 . Uiso c ?
H(50) 0.3039 0.6067 0.4002 0.109 1.000 . Uiso c ?
H(51) 0.3813 0.6876 0.3288 0.096 1.000 . Uiso c ?
H(52) 0.3629 0.5792 0.2980 0.096 1.000 . Uiso c ?
H(53) 0.1370 0.5540 0.2935 0.103 1.000 . Uiso c ?
H(54) 0.1516 0.6572 0.3286 0.103 1.000 . Uiso c ?
H(55) 0.2058 0.6464 0.2244 0.107 1.000 . Uiso c ?
H(56) 0.2216 0.7498 0.2595 0.107 1.000 . Uiso c ?
H(57) 0.5583 0.7347 0.4028 0.069 1.000 . Uiso c ?
H(58) 0.6790 0.6961 0.4341 0.069 1.000 . Uiso c ?
H(59) 0.7366 0.6468 0.3549 0.082 1.000 . Uiso c ?
H(60) 0.6077 0.6688 0.3213 0.082 1.000 . Uiso c ?
H(61) 0.6777 0.8454 0.3384 0.099 1.000 . Uiso c ?
H(62) 0.7970 0.8298 0.3809 0.099 1.000 . Uiso c ?
H(63) 0.8636 0.8851 0.3003 0.125 1.000 . Uiso c ?
H(64) 0.7740 0.7858 0.2692 0.125 1.000 . Uiso c ?
H(65) 0.6233 0.3142 0.2096 0.089 1.000 . Uiso c ?
H(66) 0.5174 0.4494 0.1832 0.109 1.000 . Uiso c ?
H(67) 0.3100 0.4521 0.2053 0.108 1.000 . Uiso c ?
H(68) 0.2114 0.3175 0.2531 0.092 1.000 . Uiso c ?
H(69) 0.3175 0.1828 0.2786 0.073 1.000 . Uiso c ?
H(70) 0.5645 0.1665 0.1500 0.074 1.000 . Uiso c ?
H(71) 0.5531 0.0608 0.0724 0.089 1.000 . Uiso c ?
H(72) 0.5198 -0.1217 0.0772 0.102 1.000 . Uiso c ?
H(73) 0.4931 -0.1935 0.1600 0.099 1.000 . Uiso c ?
H(74) 0.5069 -0.0881 0.2375 0.081 1.000 . Uiso c ?
H(75) 0.3163 0.0069 0.2656 0.102 1.000 . Uiso c ?
H(76) 0.2279 -0.0965 0.3298 0.129 1.000 . Uiso c ?
H(77) 0.3580 -0.1138 0.4116 0.144 1.000 . Uiso c ?
H(78) 0.5745 -0.0242 0.4310 0.120 1.000 . Uiso c ?
H(79) 0.6644 0.0842 0.3661 0.091 1.000 . Uiso c ?
H(80) 0.7100 0.3123 0.3176 0.111 1.000 . Uiso c ?
H(81) 0.9290 0.3657 0.3515 0.150 1.000 . Uiso c ?
H(82) 1.0792 0.2688 0.3344 0.166 1.000 . Uiso c ?
H(83) 1.0112 0.1123 0.2803 0.158 1.000 . Uiso c ?
H(84) 0.7845 0.0539 0.2455 0.115 1.000 . Uiso c ?

loop_
_atom_site_aniso_label
_atom_site_aniso_U_11
_atom_site_aniso_U_22
_atom_site_aniso_U_33
_atom_site_aniso_U_12
_atom_site_aniso_U_13
_atom_site_aniso_U_23
Fe(1) 0.0378(7) 0.0274(6) 0.0350(6) 0.0090(5) 0.0065(5) 0.0020(5)
Fe(2) 0.0371(7) 0.0480(7) 0.0386(6) 0.0096(5) 0.0047(5) 0.0010(5)
Cl(1) 0.031(8) 0.042(2) 0.052(3) 0.009(6) 0.007(6) 0.000(2)
Cl(2) 0.048(8) 0.062(5) 0.056(5) 0.013(6) -0.003(6) 0.003(4)
P(1) 0.0417(8) 0.0311(7) 0.0397(7) 0.0088(6) 0.0058(6) 0.0049(6)
P(2) 0.0454(8) 0.0297(7) 0.0386(7) 0.0091(6) 0.0038(6) 0.0000(6)
P(3) 0.058(1) 0.051(1) 0.060(1) 0.0125(8) 0.0155(8) -0.0025(8)
P(4) 0.0503(9) 0.064(1) 0.0411(8) 0.0122(8) 0.0062(7) 0.0059(7)
O(1) 0.094(3) 0.045(3) 0.128(4) 0.008(2) 0.015(3) 0.000(2)
O(3) 0.115(4) 0.054(3) 0.094(3) 0.005(2) 0.002(3) 0.001(2)
O(4) 0.096(3) 0.083(3) 0.099(3) -0.020(3) 0.040(3) 0.016(3)
O(5) 0.085(3) 0.105(4) 0.096(3) 0.011(3) 0.025(3) 0.016(3)
O(6) 0.107(4) 0.090(4) 0.119(4) -0.027(3) 0.042(3) 0.001(3)
O(7) 0.070(3) 0.094(3) 0.078(3) 0.035(2) -0.013(2) -0.008(2)
O(8) 0.076(3) 0.123(4) 0.099(3) 0.038(3) 0.028(3) 0.015(3)
O(9) 0.03(1) 0.056(6) 0.073(7) 0.007(8) 0.020(8) -0.011(5)
O(10) 0.05(1) 0.090(9) 0.11(1) 0.01(1) 0.00(1) 0.014(7)
C(1) 0.044(3) 0.041(3) 0.043(3) 0.008(2) 0.001(2) 0.004(2)
C(2) 0.056(3) 0.036(3) 0.041(3) 0.007(3) 0.001(3) -0.002(2)
C(3) 0.054(3) 0.042(3) 0.046(3) 0.014(3) 0.009(3) 0.010(2)
C(4) 0.049(3) 0.052(3) 0.049(3) 0.005(3) 0.009(3) 0.012(3)
C(5) 0.057(4) 0.053(4) 0.066(4) 0.017(3) 0.023(3) 0.011(3)
C(6) 0.062(4) 0.071(5) 0.091(5) -0.003(4) 0.017(3) 0.030(4)
C(7) 0.050(3) 0.036(3) 0.042(3) 0.010(2) 0.006(2) 0.009(2)
C(8) 0.063(4) 0.040(3) 0.052(3) 0.018(3) 0.006(3) 0.007(3)
C(9) 0.088(4) 0.066(4) 0.067(4) 0.048(4) 0.022(3) 0.027(3)
C(10) 0.089(5) 0.030(4) 0.146(7) 0.004(3) 0.055(5) -0.002(4)
C(11) 0.051(3) 0.038(3) 0.048(3) 0.010(3) 0.007(3) -0.002(2)
C(12) 0.054(3) 0.051(3) 0.050(3) 0.016(3) 0.007(3) -0.016(3)
C(13) 0.068(4) 0.060(4) 0.069(4) 0.019(3) 0.008(3) -0.017(3)
C(14) 0.086(4) 0.049(4) 0.054(4) 0.010(3) 0.015(3) -0.003(3)
C(15) 0.050(3) 0.037(3) 0.057(3) 0.006(3) 0.008(3) 0.001(3)
C(16) 0.061(4) 0.052(4) 0.084(4) 0.003(3) -0.001(3) 0.009(3)
C(17) 0.061(4) 0.051(4) 0.073(4) -0.007(3) 0.004(3) 0.007(3)
C(18) 0.081(5) 0.075(5) 0.090(5) 0.001(4) 0.004(4) -0.008(4)
C(19) 0.142(6) 0.061(4) 0.058(4) -0.004(4) 0.049(4) -0.008(3)
C(20) 0.125(6) 0.070(4) 0.052(4) 0.014(4) 0.031(4) -0.001(3)
C(23) 0.064(5) 0.174(8) 0.096(5) 0.042(5) -0.003(4) 0.038(5)
C(24) 0.077(5) 0.099(6) 0.159(8) 0.011(4) 0.054(5) 0.023(6)
C(25) 0.089(5) 0.056(4) 0.057(4) 0.015(3) 0.015(3) -0.005(3)
C(26) 0.085(5) 0.061(4) 0.086(5) -0.001(4) 0.019(4) 0.011(4)
C(27) 0.089(5) 0.066(4) 0.079(4) 0.007(4) 0.029(4) -0.001(3)
C(28) 0.082(5) 0.089(5) 0.096(5) 0.006(4) 0.012(4) -0.006(4)
C(29) 0.073(4) 0.141(6) 0.055(4) 0.015(4) 0.002(3) 0.035(4)
C(30) 0.073(4) 0.096(5) 0.068(4) 0.020(4) -0.006(3) 0.008(4)
C(31) 0.076(5) 0.111(6) 0.063(4) 0.021(4) -0.010(4) 0.008(4)
C(32) 0.098(5) 0.098(5) 0.071(5) 0.029(4) -0.001(4) 0.001(4)
C(33) 0.057(4) 0.065(4) 0.052(3) 0.010(3) 0.013(3) 0.009(3)
C(34) 0.069(4) 0.075(4) 0.070(4) 0.018(3) 0.028(3) 0.011(3)
C(35) 0.095(5) 0.080(5) 0.087(5) 0.033(4) 0.037(4) 0.028(4)
C(36) 0.131(7) 0.106(6) 0.089(5) 0.023(5) 0.052(5) 0.035(4)
C(37) 0.065(4) 0.055(4) 0.038(3) 0.002(3) 0.014(3) -0.005(3)
C(38) 0.087(5) 0.062(4) 0.075(4) 0.002(4) 0.034(4) 0.009(4)
C(39) 0.124(7) 0.063(5) 0.085(5) 0.009(5) 0.025(5) 0.012(4)
C(40) 0.120(7) 0.072(5) 0.076(5) 0.027(5) 0.007(5) -0.001(4)
C(41) 0.073(5) 0.093(5) 0.063(4) 0.023(4) 0.002(3) -0.009(4)
C(42) 0.061(4) 0.069(4) 0.046(3) 0.000(3) 0.002(3) -0.001(3)
C(43) 0.047(3) 0.062(4) 0.059(4) 0.016(3) 0.012(3) 0.007(3)
C(44) 0.058(4) 0.071(4) 0.057(4) 0.014(3) 0.013(3) 0.004(3)
C(45) 0.070(4) 0.104(6) 0.054(4) 0.027(4) 0.019(3) -0.007(4)
C(46) 0.067(4) 0.101(6) 0.091(5) 0.026(4) 0.020(4) -0.036(5)
C(47) 0.072(5) 0.070(5) 0.113(6) 0.025(4) 0.029(4) -0.009(4)
C(48) 0.065(4) 0.073(5) 0.072(4) 0.025(3) 0.017(3) 0.005(4)
C(49) 0.087(5) 0.054(4) 0.058(4) 0.015(4) 0.025(4) 0.002(3)
C(50) 0.097(5) 0.077(5) 0.083(5) -0.003(4) 0.045(4) 0.003(4)
C(51) 0.136(8) 0.068(5) 0.128(7) 0.000(5) 0.078(7) 0.010(5)
C(52) 0.19(1) 0.072(6) 0.136(8) 0.040(7) 0.114(9) 0.029(6)
C(53) 0.176(8) 0.079(6) 0.073(5) 0.067(6) 0.054(6) 0.027(4)
C(54) 0.115(5) 0.065(4) 0.060(4) 0.029(4) 0.031(4) 0.019(3)
C(55) 0.067(4) 0.091(5) 0.050(4) 0.006(4) 0.014(3) 0.025(4)
C(56) 0.077(5) 0.125(6) 0.057(4) -0.027(4) 0.010(4) -0.001(4)
C(57) 0.096(7) 0.18(1) 0.070(5) -0.039(7) 0.005(6) 0.016(6)
C(58) 0.090(8) 0.20(1) 0.094(8) -0.042(8) -0.020(6) 0.065(8)
C(59) 0.059(6) 0.20(1) 0.140(8) 0.032(6) 0.004(5) 0.090(7)
C(60) 0.073(5) 0.117(6) 0.099(5) 0.021(5) 0.007(4) 0.040(5)
C(61) 0.03(2) 0.033(7) 0.05(1) 0.01(1) -0.01(1) 0.000(7)
C(62) 0.08(3) 0.07(2) 0.044(8) 0.02(2) -0.04(2) -0.01(1)
B 0.065(5) 0.066(5) 0.050(4) 0.002(4) 0.017(3) 0.007(3)

loop_
_geom_angle_atom_site_label_1
_geom_angle_atom_site_label_2
_geom_angle_atom_site_label_3
_geom_angle
_geom_angle_site_symmetry_1
_geom_angle_site_symmetry_2
_geom_angle_site_symmetry_3
_geom_angle_publ_flag
Cl(1) Fe(1) P(1) 85.9(2) . . . yes
Cl(1) Fe(1) P(2) 91.2(2) . . . yes
Cl(1) Fe(1) C(61) 179(1) . . . yes
P(1) Fe(1) P(2) 83.52(4) . . . yes
P(1) Fe(1) C(61) 93(1) . . . yes
P(2) Fe(1) C(61) 89(1) . . . yes
Cl(2) Fe(2) P(3) 91.9(2) . . . yes
Cl(2) Fe(2) P(4) 87.7(2) . . . yes
Cl(2) Fe(2) C(62) 177(1) . . . yes
P(3) Fe(2) P(4) 84.44(5) . . . yes
P(3) Fe(2) C(62) 91(1) . . . yes
P(4) Fe(2) C(62) 93(1) . . . yes
Fe(1) P(1) C(1) 106.4(2) . . . yes
Fe(1) P(1) C(3) 118.9(2) . . . yes
Fe(1) P(1) C(7) 119.3(1) . . . yes
C(1) P(1) C(3) 101.1(2) . . . yes
C(1) P(1) C(7) 104.0(2) . . . yes
C(3) P(1) C(7) 104.7(2) . . . yes
Fe(1) P(2) C(2) 109.3(1) . . . yes
Fe(1) P(2) C(11) 117.6(2) . . . yes
Fe(1) P(2) C(15) 120.1(2) . . . yes
C(2) P(2) C(11) 101.9(2) . . . yes
C(2) P(2) C(15) 103.7(2) . . . yes
C(11) P(2) C(15) 101.9(2) . . . yes
Fe(2) P(3) C(19) 106.7(2) . . . yes
Fe(2) P(3) C(21a) 109.1(4) . . . yes
Fe(2) P(3) C(21b) 119.3(4) . . . yes
Fe(2) P(3) C(25) 123.7(2) . . . yes
C(19) P(3) C(21a) 111.8(5) . . . yes
C(19) P(3) C(21b) 89.1(5) . . . yes
C(19) P(3) C(25) 102.5(3) . . . yes
C(21a) P(3) C(25) 102.8(5) . . . yes
C(21b) P(3) C(25) 108.0(5) . . . yes
Fe(2) P(4) C(20) 108.6(2) . . . yes
Fe(2) P(4) C(29) 114.5(2) . . . yes
Fe(2) P(4) C(33) 120.1(2) . . . yes
C(20) P(4) C(29) 104.5(3) . . . yes
C(20) P(4) C(33) 103.8(3) . . . yes
C(29) P(4) C(33) 103.8(3) . . . yes
P(1) C(1) C(2) 108.8(3) . . . yes
P(2) C(2) C(1) 110.4(3) . . . yes
P(1) C(3) C(4) 116.8(3) . . . yes
C(3) C(4) C(5) 111.3(4) . . . yes
C(4) C(5) C(6) 113.6(4) . . . yes
O(1) C(6) C(5) 111.6(5) . . . yes
P(1) C(7) C(8) 116.9(3) . . . yes
C(7) C(8) C(9) 113.7(4) . . . yes
C(8) C(9) C(10) 116.2(5) . . . yes
O(2) C(10) C(9) 113.5(5) . . . yes
O(2a) C(10) C(9) 115.4(9) . . . yes
P(2) C(11) C(12) 116.7(3) . . . yes
C(11) C(12) C(13) 114.8(4) . . . yes
C(12) C(13) C(14) 115.3(5) . . . yes
O(3) C(14) C(13) 110.7(4) . . . yes
P(2) C(15) C(16) 117.6(3) . . . yes
C(15) C(16) C(17) 113.4(5) . . . yes
C(16) C(17) C(18) 113.6(5) . . . yes
O(4) C(18) C(17) 113.4(5) . . . yes
P(3) C(19) C(20) 109.7(4) . . . yes
P(4) C(20) C(19) 108.7(4) . . . yes
P(3) C(21a) C(22a) 118(1) . . . yes
P(3) C(21b) C(22b) 108(1) . . . yes
C(21a) C(22a) C(23) 104(1) . . . yes
C(22a) C(23) C(24) 122.3(7) . . . yes
O(5) C(24) C(23) 114.4(6) . . . yes
P(3) C(25) C(26) 116.1(4) . . . yes
C(25) C(26) C(27) 113.4(5) . . . yes
C(26) C(27) C(28) 112.7(6) . . . yes
O(6) C(28) C(27) 112.0(6) . . . yes
P(4) C(29) C(30) 121.1(5) . . . yes
C(29) C(30) C(31) 111.6(5) . . . yes
C(30) C(31) C(32) 112.7(6) . . . yes
O(7) C(32) C(31) 112.0(6) . . . yes
P(4) C(33) C(34) 118.6(4) . . . yes
C(33) C(34) C(35) 111.1(5) . . . yes
C(34) C(35) C(36) 112.9(5) . . . yes
O(8) C(36) C(35) 112.2(5) . . . yes
C(38) C(37) C(42) 113.6(5) . . . yes
C(38) C(37) B 121.3(5) . . . yes
C(42) C(37) B 125.1(5) . . . yes
C(37) C(38) C(39) 123.9(6) . . . yes
C(38) C(39) C(40) 119.7(6) . . . yes
C(39) C(40) C(41) 119.2(6) . . . yes
C(40) C(41) C(42) 119.9(6) . . . yes
C(37) C(42) C(41) 123.7(6) . . . yes
C(44) C(43) C(48) 114.7(5) . . . yes
C(44) C(43) B 121.9(5) . . . yes
C(48) C(43) B 123.2(5) . . . yes
C(43) C(44) C(45) 123.2(6) . . . yes
C(44) C(45) C(46) 119.8(6) . . . yes
C(45) C(46) C(47) 118.8(6) . . . yes
C(46) C(47) C(48) 120.8(6) . . . yes
C(43) C(48) C(47) 122.6(6) . . . yes
C(50) C(49) C(54) 114.9(6) . . . yes
C(50) C(49) B 121.3(5) . . . yes
C(54) C(49) B 123.7(6) . . . yes
C(49) C(50) C(51) 124.4(7) . . . yes
C(50) C(51) C(52) 118.7(8) . . . yes
C(51) C(52) C(53) 120.8(9) . . . yes
C(52) C(53) C(54) 119.9(8) . . . yes
C(49) C(54) C(53) 121.2(7) . . . yes
C(56) C(55) C(60) 114.8(6) . . . yes
C(56) C(55) B 122.6(6) . . . yes
C(60) C(55) B 122.5(6) . . . yes
C(55) C(56) C(57) 123.0(8) . . . yes
C(56) C(57) C(58) 121(1) . . . yes
C(57) C(58) C(59) 120(1) . . . yes
C(58) C(59) C(60) 118.7(9) . . . yes
C(55) C(60) C(59) 121.9(8) . . . yes
Fe(1) C(61) O(9) 175(4) . . . yes
Fe(2) C(62) O(10) 173(4) . . . yes
C(37) B C(43) 109.5(4) . . . yes
C(37) B C(49) 112.1(5) . . . yes
C(37) B C(55) 110.2(5) . . . yes
C(43) B C(49) 108.1(5) . . . yes
C(43) B C(55) 108.0(5) . . . yes
C(49) B C(55) 108.8(5) . . . yes

loop_
_geom_bond_atom_site_label_1
_geom_bond_atom_site_label_2
_geom_bond_distance
_geom_bond_site_symmetry_1
_geom_bond_site_symmetry_2
_geom_bond_publ_flag
Fe(1) Cl(1) 2.289(4) . . yes
Fe(1) P(1) 2.274(1) . . yes
Fe(1) P(2) 2.310(1) . . yes
Fe(1) C(61) 1.68(2) . . yes
Fe(2) Cl(2) 2.341(6) . . yes
Fe(2) P(3) 2.297(1) . . yes
Fe(2) P(4) 2.294(1) . . yes
Fe(2) C(62) 1.72(2) . . yes
P(1) C(1) 1.821(4) . . yes
P(1) C(3) 1.831(5) . . yes
P(1) C(7) 1.817(4) . . yes
P(2) C(2) 1.845(4) . . yes
P(2) C(11) 1.836(4) . . yes
P(2) C(15) 1.836(5) . . yes
P(3) C(19) 1.820(6) . . yes
P(3) C(21a) 1.96(2) . . yes
P(3) C(21b) 1.84(1) . . yes
P(3) C(25) 1.823(6) . . yes
P(4) C(20) 1.819(6) . . yes
P(4) C(29) 1.817(6) . . yes
P(4) C(33) 1.837(5) . . yes
O(1) C(6) 1.398(6) . . yes
O(2) C(10) 1.299(7) . . yes
O(2a) C(10) 1.24(2) . . yes
O(3) C(14) 1.394(6) . . yes
O(4) C(18) 1.411(7) . . yes
O(5) C(24) 1.447(8) . . yes
O(6) C(28) 1.424(7) . . yes
O(7) C(32) 1.414(7) . . yes
O(8) C(36) 1.407(7) . . yes
O(9) C(61) 1.21(3) . . yes
O(10) C(62) 1.16(4) . . yes
C(1) C(2) 1.521(6) . . yes
C(4) C(5) 1.517(6) . . yes
C(5) C(6) 1.515(7) . . yes
C(7) C(8) 1.528(6) . . yes
C(8) C(9) 1.535(6) . . yes
C(9) C(10) 1.529(8) . . yes
C(11) C(12) 1.522(6) . . yes
C(12) C(13) 1.479(6) . . yes
C(13) C(14) 1.498(7) . . yes
C(15) C(16) 1.504(7) . . yes
C(16) C(17) 1.530(7) . . yes
C(17) C(18) 1.488(7) . . yes
C(19) C(20) 1.507(8) . . yes
C(21a) C(22a) 1.46(2) . . yes
C(21b) C(22b) 1.42(2) . . yes
C(22a) C(23) 1.53(1) . . yes
C(23) C(24) 1.501(9) . . yes
C(25) C(26) 1.515(7) . . yes
C(26) C(27) 1.524(7) . . yes
C(27) C(28) 1.493(8) . . yes
C(29) C(30) 1.472(7) . . yes
C(30) C(31) 1.544(7) . . yes
C(31) C(32) 1.458(8) . . yes
C(33) C(34) 1.516(7) . . yes
C(34) C(35) 1.539(8) . . yes
C(35) C(36) 1.506(8) . . yes
C(37) C(38) 1.382(7) . . yes
C(37) C(42) 1.408(7) . . yes
C(37) B 1.642(8) . . yes
C(38) C(39) 1.389(8) . . yes
C(39) C(40) 1.376(9) . . yes
C(40) C(41) 1.363(8) . . yes
C(41) C(42) 1.379(7) . . yes
C(43) C(44) 1.390(7) . . yes
C(43) C(48) 1.407(7) . . yes
C(43) B 1.653(8) . . yes
C(44) C(45) 1.381(7) . . yes
C(45) C(46) 1.388(8) . . yes
C(46) C(47) 1.365(8) . . yes
C(47) C(48) 1.374(8) . . yes
C(49) C(50) 1.403(8) . . yes
C(49) C(54) 1.388(7) . . yes
C(49) B 1.664(8) . . yes
C(50) C(51) 1.382(9) . . yes
C(51) C(52) 1.35(1) . . yes
C(52) C(53) 1.37(1) . . yes
C(53) C(54) 1.420(9) . . yes
C(55) C(56) 1.404(8) . . yes
C(55) C(60) 1.403(8) . . yes
C(55) B 1.648(8) . . yes
C(56) C(57) 1.365(9) . . yes
C(57) C(58) 1.34(1) . . yes
C(58) C(59) 1.38(1) . . yes
C(59) C(60) 1.423(9) . . yes

loop_
_geom_contact_atom_site_label_1
_geom_contact_atom_site_label_2
_geom_contact_distance
_geom_contact_site_symmetry_1
_geom_contact_site_symmetry_2
_geom_contact_publ_flag
O(1) O(4) 2.632(6) . 1_445 no
O(1) O(3) 2.730(6) . 1_545 no
O(1) C(18) 3.396(7) . 1_445 no
O(1) C(14) 3.498(7) . 1_545 no
O(2) O(4) 2.749(7) . 2_655 no
O(2) O(2) 2.93(1) . 2_545 no
O(2) C(10) 3.381(9) . 2_545 no
O(2a) O(3) 2.77(2) . 1_545 no
O(2a) C(12) 3.48(2) . 1_545 no
O(3) O(7) 2.704(5) . . no
O(3) C(32) 3.398(7) . . no
O(4) C(10) 3.296(8) . 2_655 no
O(5) O(6) 2.679(6) . 2_656 no
O(5) O(8) 2.724(6) . 2_766 no
O(5) C(28) 3.471(8) . 2_656 no
O(5) C(36) 3.568(9) . 2_766 no
O(6) O(6) 2.691(9) . 2_556 no
O(6) C(24) 3.413(9) . 2_656 no
O(6) C(28) 3.464(9) . 2_556 no
O(7) O(8) 2.718(5) . 1_455 no
O(7) C(5) 3.515(6) . 1_565 no
O(7) C(14) 3.546(7) . . no
O(7) C(8) 3.556(6) . 1_565 no
O(8) C(32) 3.459(8) . 1_655 no
O(8) C(31) 3.518(7) . 1_655 no
O(8) C(24) 3.57(1) . 2_766 no
O(9) C(45) 3.23(2) . 1_455 no
O(9) C(46) 3.37(2) . 1_455 no
O(10) C(23) 3.47(2) . 1_455 no
O(10) C(24) 3.48(3) . 1_455 no
C(8) C(32) 3.584(8) . 1_545 no
C(19) C(42) 3.507(7) . . no

loop_
_geom_torsion_atom_site_label_1
_geom_torsion_atom_site_label_2
_geom_torsion_atom_site_label_3
_geom_torsion_atom_site_label_4
_geom_torsion_site_symmetry_1
_geom_torsion_site_symmetry_2
_geom_torsion_site_symmetry_3
_geom_torsion_site_symmetry_4
_geom_torsion
_geom_torsion_publ_flag
Fe(1) P(1) C(1) C(2) . . . . 50.4(3) no
Fe(1) P(1) C(3) C(4) . . . . 79.8(4) no
Fe(1) P(1) C(7) C(8) . . . . 176.4(3) no
Fe(1) P(2) C(2) C(1) . . . . 21.0(4) no
Fe(1) P(2) C(11) C(12) . . . . 175.3(3) no
Fe(1) P(2) C(15) C(16) . . . . -71.8(4) no
Fe(2) P(3) C(19) C(20) . . . . 43.1(5) no
Fe(2) P(3) C(21a) C(22a) . . . . 176(1) no
Fe(2) P(3) C(21b) C(22b) . . . . 80(1) no
Fe(2) P(4) C(20) C(19) . . . . 36.8(5) no
Fe(2) P(4) C(29) C(30) . . . . 171.2(5) no
Fe(2) P(4) C(33) C(34) . . . . 144.3(3) no
P(1) C(1) C(2) P(2) . . . . -45.1(4) no
P(1) C(3) C(4) C(5) . . . . 169.8(3) no
P(1) C(7) C(8) C(9) . . . . -176.0(4) no
P(2) C(11) C(12) C(13) . . . . -172.0(4) no
P(2) C(15) C(16) C(17) . . . . 179.4(4) no
P(3) C(19) C(20) P(4) . . . . -51.2(5) no
P(3) C(21a) C(22a) C(23) . . . . 168.5(8) no
P(3) C(25) C(26) C(27) . . . . -164.0(4) no
P(4) C(29) C(30) C(31) . . . . -177.1(4) no
P(4) C(33) C(34) C(35) . . . . 171.9(4) no
O(1) C(6) C(5) C(4) . . . . 64.4(6) no
O(2) C(10) C(9) C(8) . . . . 72.6(7) no
O(2a) C(10) C(9) C(8) . . . . -39(1) no
O(3) C(14) C(13) C(12) . . . . 83.4(6) no
O(4) C(18) C(17) C(16) . . . . -179.1(5) no
O(5) C(24) C(23) C(22a) . . . . 44(1) no
O(6) C(28) C(27) C(26) . . . . -176.7(5) no
O(7) C(32) C(31) C(30) . . . . -179.5(5) no
O(8) C(36) C(35) C(34) . . . . -62.5(8) no
C(1) P(1) C(3) C(4) . . . . -164.3(3) no
C(1) P(1) C(7) C(8) . . . . 58.1(4) no
C(1) C(2) P(2) C(11) . . . . 146.2(3) no
C(1) C(2) P(2) C(15) . . . . -108.2(3) no
C(2) P(2) C(11) C(12) . . . . 55.9(4) no
C(2) P(2) C(15) C(16) . . . . 50.5(4) no
C(2) C(1) P(1) C(3) . . . . -74.5(3) no
C(2) C(1) P(1) C(7) . . . . 177.2(3) no
C(3) P(1) C(7) C(8) . . . . -47.5(4) no
C(3) C(4) C(5) C(6) . . . . 179.3(4) no
C(4) C(3) P(1) C(7) . . . . -56.4(4) no
C(7) C(8) C(9) C(10) . . . . -65.6(6) no
C(11) P(2) C(15) C(16) . . . . 156.1(4) no
C(11) C(12) C(13) C(14) . . . . -174.0(4) no
C(12) C(11) P(2) C(15) . . . . -51.1(4) no
C(15) C(16) C(17) C(18) . . . . -170.0(5) no
C(19) P(3) C(21a) C(22a) . . . . -66(1) no
C(19) P(3) C(21b) C(22b) . . . . -170.9(9) no
C(19) P(3) C(25) C(26) . . . . -43.1(5) no
C(19) C(20) P(4) C(29) . . . . -85.8(5) no
C(19) C(20) P(4) C(33) . . . . 165.7(4) no
C(20) P(4) C(29) C(30) . . . . -70.1(6) no
C(20) P(4) C(33) C(34) . . . . 22.9(5) no
C(20) C(19) P(3) C(21a) . . . . -76.2(7) no
C(20) C(19) P(3) C(21b) . . . . -77.3(6) no
C(20) C(19) P(3) C(25) . . . . 174.4(4) no
C(21a) P(3) C(25) C(26) . . . . -159.2(6) no
C(21a) C(22a) C(23) C(24) . . . . 68(1) no
C(21b) P(3) C(25) C(26) . . . . -136.2(6) no
C(22a) C(21a) P(3) C(25) . . . . 43(1) no
C(22b) C(21b) P(3) C(25) . . . . -68(1) no
C(25) C(26) C(27) C(28) . . . . -175.4(5) no
C(29) P(4) C(33) C(34) . . . . -86.1(4) no
C(29) C(30) C(31) C(32) . . . . 175.1(6) no
C(30) C(29) P(4) C(33) . . . . 38.3(6) no
C(33) C(34) C(35) C(36) . . . . 169.8(5) no
C(37) C(38) C(39) C(40) . . . . 1(1) no
C(37) C(42) C(41) C(40) . . . . -0.8(9) no
C(37) B C(43) C(44) . . . . 43.7(7) no
C(37) B C(43) C(48) . . . . -141.3(5) no
C(37) B C(49) C(50) . . . . 65.8(7) no
C(37) B C(49) C(54) . . . . -117.8(6) no
C(37) B C(55) C(56) . . . . 35.0(7) no
C(37) B C(55) C(60) . . . . -147.6(5) no
C(38) C(37) C(42) C(41) . . . . 1.9(8) no
C(38) C(37) B C(43) . . . . -77.5(6) no
C(38) C(37) B C(49) . . . . 162.5(5) no
C(38) C(37) B C(55) . . . . 41.1(7) no
C(38) C(39) C(40) C(41) . . . . 0(1) no
C(39) C(38) C(37) C(42) . . . . -2.2(9) no
C(39) C(38) C(37) B . . . . 175.7(6) no
C(39) C(40) C(41) C(42) . . . . 0(1) no
C(41) C(42) C(37) B . . . . -175.9(5) no
C(42) C(37) B C(43) . . . . 100.1(6) no
C(42) C(37) B C(49) . . . . -19.9(7) no
C(42) C(37) B C(55) . . . . -141.3(5) no
C(43) C(44) C(45) C(46) . . . . 0.0(9) no
C(43) C(48) C(47) C(46) . . . . 0.8(9) no
C(43) B C(49) C(50) . . . . -54.9(7) no
C(43) B C(49) C(54) . . . . 121.4(6) no
C(43) B C(55) C(56) . . . . 154.6(5) no
C(43) B C(55) C(60) . . . . -28.1(7) no
C(44) C(43) C(48) C(47) . . . . 0.1(8) no
C(44) C(43) B C(49) . . . . 166.1(5) no
C(44) C(43) B C(55) . . . . -76.3(6) no
C(44) C(45) C(46) C(47) . . . . 0.8(9) no
C(45) C(44) C(43) C(48) . . . . -0.5(8) no
C(45) C(44) C(43) B . . . . 174.9(5) no
C(45) C(46) C(47) C(48) . . . . -1(1) no
C(47) C(48) C(43) B . . . . -175.2(5) no
C(48) C(43) B C(49) . . . . -18.9(7) no
C(48) C(43) B C(55) . . . . 98.7(6) no
C(49) C(50) C(51) C(52) . . . . -2(1) no
C(49) C(54) C(53) C(52) . . . . 0(1) no
C(49) B C(55) C(56) . . . . -88.3(6) no
C(49) B C(55) C(60) . . . . 89.0(6) no
C(50) C(49) C(54) C(53) . . . . -0.7(8) no
C(50) C(49) B C(55) . . . . -172.0(5) no
C(50) C(51) C(52) C(53) . . . . 1(1) no
C(51) C(50) C(49) C(54) . . . . 1.4(9) no
C(51) C(50) C(49) B . . . . 178.0(6) no
C(51) C(52) C(53) C(54) . . . . 0(1) no
C(53) C(54) C(49) B . . . . -177.3(5) no
C(54) C(49) B C(55) . . . . 4.4(8) no
C(55) C(56) C(57) C(58) . . . . 1(1) no
C(55) C(60) C(59) C(58) . . . . -1(1) no
C(56) C(55) C(60) C(59) . . . . 2.3(9) no
C(56) C(57) C(58) C(59) . . . . 1(2) no
C(57) C(56) C(55) C(60) . . . . -2.8(9) no
C(57) C(56) C(55) B . . . . 174.8(6) no
C(57) C(58) C(59) C(60) . . . . -1(2) no
C(59) C(60) C(55) B . . . . -175.2(6) no
